data_1512699
loop_
_publ_author_name
'Jing-Si Yang'
'Jiang Zhu'
'Rui-Bin Liu'
'Jun Ni'
'Zhi-Duo Chang'
'Tao Hu'
'Jian-Jun Zhang'
'Chang-Gong Meng'

_publ_section_title
;
 Syntheses and characterization of four 2D metal-organic networks based on
 rigid imidazolate/carboxylate functionalized ligand - Effect of the
 torsion of the ligands on crystal structures and properties
;
_journal_name_full
;
Inorganica Chimica Acta
;
_journal_page_first 117
_journal_page_last 126
_journal_volume 393
_journal_year 2012
_chemical_formula_sum 'C23.2 H23.6 Cd N4.8 O6'
_chemical_formula_weight 578.07
_space_group_IT_number 14
_symmetry_cell_setting monoclinic
_symmetry_space_group_name_Hall '-P 2yn'
_symmetry_space_group_name_H-M 'P 1 21/n 1'
_atom_sites_solution_hydrogens geom
_atom_sites_solution_primary direct
_atom_sites_solution_secondary difmap
_cell_angle_alpha 90.00
_cell_angle_beta 95.446(2)
_cell_angle_gamma 90.00
_cell_formula_units_Z 4
_cell_length_a 14.6012(19)
_cell_length_b 7.7214(10)
_cell_length_c 22.842(3)
_cell_measurement_reflns_used 3545
_cell_measurement_temperature 273(2)
_cell_measurement_theta_max 25.22
_cell_measurement_theta_min 2.79
_cell_volume 2563.6(6)
_computing_cell_refinement 'Bruker SMART'
_computing_data_collection 'Bruker SMART'
_computing_data_reduction 'Bruker SAINT'
_computing_molecular_graphics 'Bruker SHELXTL'
_computing_publication_material 'Bruker SHELXTL'
_computing_structure_refinement 'SHELXL-97 (Sheldrick, 1997)'
_computing_structure_solution 'SHELXS-97 (Sheldrick, 1990)'
_diffrn_ambient_temperature 273(2)
_diffrn_measured_fraction_theta_full 0.994
_diffrn_measured_fraction_theta_max 0.994
_diffrn_measurement_device_type 'CCD area detector'
_diffrn_measurement_method 'phi and omega scans'
_diffrn_radiation_monochromator graphite
_diffrn_radiation_source 'fine-focus sealed tube'
_diffrn_radiation_type MoK\a
_diffrn_radiation_wavelength 0.71073
_diffrn_reflns_av_R_equivalents 0.0330
_diffrn_reflns_av_sigmaI/netI 0.0393
_diffrn_reflns_limit_h_max 17
_diffrn_reflns_limit_h_min -13
_diffrn_reflns_limit_k_max 9
_diffrn_reflns_limit_k_min -9
_diffrn_reflns_limit_l_max 26
_diffrn_reflns_limit_l_min -26
_diffrn_reflns_number 12285
_diffrn_reflns_theta_full 25.00
_diffrn_reflns_theta_max 25.00
_diffrn_reflns_theta_min 2.79
_exptl_absorpt_coefficient_mu 0.897
_exptl_absorpt_correction_T_max 0.9101
_exptl_absorpt_correction_T_min 0.6590
_exptl_absorpt_process_details 'SADABS (Sheldrick, 1996)'
_exptl_crystal_colour colorless
_exptl_crystal_density_diffrn 1.498
_exptl_crystal_density_meas 0
_exptl_crystal_density_method 'not measured'
_exptl_crystal_description block
_exptl_crystal_F_000 1170
_exptl_crystal_size_max 0.51
_exptl_crystal_size_mid 0.21
_exptl_crystal_size_min 0.11
_refine_diff_density_max 0.942
_refine_diff_density_min -0.407
_refine_diff_density_rms 0.083
_refine_ls_extinction_method none
_refine_ls_goodness_of_fit_ref 0.980
_refine_ls_hydrogen_treatment constr
_refine_ls_matrix_type full
_refine_ls_number_parameters 325
_refine_ls_number_reflns 4494
_refine_ls_number_restraints 1
_refine_ls_restrained_S_all 0.985
_refine_ls_R_factor_all 0.0524
_refine_ls_R_factor_gt 0.0391
_refine_ls_shift/su_max 0.000
_refine_ls_shift/su_mean 0.000
_refine_ls_structure_factor_coef Fsqd
_refine_ls_weighting_details 'calc w=1/[\s^2^(Fo^2^)+(0.0690P)^2^+1.1851P] where P=(Fo^2^+2Fc^2^)/3'
_refine_ls_weighting_scheme calc
_refine_ls_wR_factor_gt 0.1037
_refine_ls_wR_factor_ref 0.1124
_reflns_number_gt 3588
_reflns_number_total 4494
_reflns_threshold_expression >2sigma(I)
_cod_data_source_file ICA-2013-394-117-126-2.cif
_cod_data_source_block q1
_cod_original_sg_symbol_H-M P2(1)/n
_cod_original_formula_sum 'C23.20 H23.60 Cd N4.80 O6'
_cod_database_code 1512699

loop_
_symmetry_equiv_pos_as_xyz
'x, y, z'
'-x+1/2, y+1/2, -z+1/2'
'-x, -y, -z'
'x-1/2, -y-1/2, z-1/2'

loop_
_atom_site_label
_atom_site_type_symbol
_atom_site_fract_x
_atom_site_fract_y
_atom_site_fract_z
_atom_site_U_iso_or_equiv
_atom_site_adp_type
_atom_site_occupancy
_atom_site_symmetry_multiplicity
_atom_site_calc_flag
_atom_site_refinement_flags
Cd1 Cd 0.871672(17) 1.84309(4) 0.831326(12) 0.03620(13) Uani 1 1 d .
O1 O 0.03733(19) 1.7636(4) 0.84486(13) 0.0545(8) Uani 1 1 d .
O2 O -0.03080(17) 1.9155(4) 0.90957(12) 0.0457(7) Uani 1 1 d .
O3 O 0.3106(2) 2.1438(5) 0.82930(17) 0.0773(13) Uani 1 1 d .
O4 O 0.4797(2) 1.7943(5) 0.96092(14) 0.0587(9) Uani 1 1 d .
O6 O 0.7984(2) 1.6315(4) 0.88676(15) 0.0621(9) Uani 1 1 d .
N1 N 0.74197(19) 2.0010(5) 0.81070(13) 0.0393(8) Uani 1 1 d .
N2 N 0.6564(2) 2.1717(5) 0.74606(15) 0.0432(9) Uani 1 1 d .
N3 N 0.3731(2) 1.9570(5) 0.90202(14) 0.0426(9) Uani 1 1 d .
N5 N 0.7071(4) 1.5372(6) 0.9518(2) 0.0848(15) Uani 1 1 d .
C1 C 0.7384(3) 2.1031(6) 0.76274(18) 0.0438(10) Uani 1 1 d .
H1A H 0.7898 2.1242 0.7426 0.053 Uiso 1 1 calc R
C2 C 0.5996(2) 2.1106(5) 0.78603(17) 0.0350(9) Uani 1 1 d .
C3 C 0.6533(2) 2.0031(5) 0.82635(15) 0.0317(8) Uani 1 1 d .
C4 C 0.5069(3) 2.1425(5) 0.79031(18) 0.0422(10) Uani 1 1 d .
H4A H 0.4719 2.2137 0.7640 0.051 Uiso 1 1 calc R
C5 C 0.6141(2) 1.9199(5) 0.87253(16) 0.0338(8) Uani 1 1 d .
H5A H 0.6478 1.8471 0.8989 0.041 Uiso 1 1 calc R
C6 C 0.4708(2) 2.0610(6) 0.83615(17) 0.0396(10) Uani 1 1 d .
C7 C 0.5226(2) 1.9535(5) 0.87609(16) 0.0353(9) Uani 1 1 d .
C8 C 0.3758(3) 2.0662(7) 0.8524(2) 0.0502(12) Uani 1 1 d .
C9 C 0.2922(2) 1.9270(6) 0.93097(17) 0.0401(10) Uani 1 1 d .
C10 C 0.2096(3) 1.8921(6) 0.89914(17) 0.0378(9) Uani 1 1 d .
H10A H 0.2072 1.8795 0.8585 0.045 Uiso 1 1 calc R
C11 C 0.4613(3) 1.8869(6) 0.91907(18) 0.0422(10) Uani 1 1 d .
C12 C 0.2970(3) 1.9409(7) 0.99170(18) 0.0501(12) Uani 1 1 d .
H12A H 0.3528 1.9658 1.0132 0.060 Uiso 1 1 calc R
C13 C 0.2189(3) 1.9175(8) 1.02007(19) 0.0569(13) Uani 1 1 d .
H13A H 0.2225 1.9212 1.0609 0.068 Uiso 1 1 calc R
C14 C 0.1347(3) 1.8883(6) 0.98793(18) 0.0441(10) Uani 1 1 d .
H14A H 0.0816 1.8773 1.0071 0.053 Uiso 1 1 calc R
C15 C 0.1301(3) 1.8756(5) 0.92696(16) 0.0339(9) Uani 1 1 d .
C16 C 0.0400(3) 1.8487(5) 0.89150(17) 0.0348(9) Uani 1 1 d .
C21 C 0.8563(4) 1.6406(8) 0.9896(3) 0.0846(19) Uani 1 1 d .
H21A H 0.9101 1.6891 0.9747 0.127 Uiso 1 1 calc R
H21B H 0.8725 1.5350 1.0102 0.127 Uiso 1 1 calc R
H21C H 0.8319 1.7215 1.0160 0.127 Uiso 1 1 calc R
C22 C 0.7834(4) 1.6026(7) 0.9381(3) 0.0666(14) Uani 1 1 d .
C23 C 0.6814(5) 1.5188(9) 1.0122(3) 0.114(3) Uani 1 1 d .
H23A H 0.7290 1.5668 1.0393 0.171 Uiso 1 1 calc R
H23B H 0.6737 1.3983 1.0209 0.171 Uiso 1 1 calc R
H23C H 0.6247 1.5791 1.0158 0.171 Uiso 1 1 calc R
C24 C 0.6405(4) 1.4695(9) 0.9033(3) 0.102(2) Uani 1 1 d .
H24A H 0.6647 1.4885 0.8662 0.154 Uiso 1 1 calc R
H24B H 0.5828 1.5288 0.9038 0.154 Uiso 1 1 calc R
H24C H 0.6314 1.3476 0.9088 0.154 Uiso 1 1 calc R
O5 O 0.9451(2) 2.0645(5) 0.77603(15) 0.0651(9) Uani 1 1 d .
C17 C 0.9553(5) 2.3074(8) 0.8490(3) 0.0653(18) Uani 0.80 1 d P
H17A H 0.9988 2.3954 0.8623 0.098 Uiso 0.80 1 calc PR
H17B H 0.9433 2.2347 0.8815 0.098 Uiso 0.80 1 calc PR
H17C H 0.8990 2.3608 0.8330 0.098 Uiso 0.80 1 calc PR
C20 C 1.1003(4) 2.1114(9) 0.7384(3) 0.0645(17) Uani 0.80 1 d P
H20A H 1.0542 2.0279 0.7253 0.097 Uiso 0.80 1 calc PR
H20B H 1.1551 2.0524 0.7542 0.097 Uiso 0.80 1 calc PR
H20C H 1.1141 2.1824 0.7059 0.097 Uiso 0.80 1 calc PR
C19 C 1.1270(4) 2.3714(8) 0.8152(4) 0.078(2) Uani 0.80 1 d P
H19A H 1.1017 2.4397 0.8449 0.117 Uiso 0.80 1 calc PR
H19B H 1.1415 2.4452 0.7836 0.117 Uiso 0.80 1 calc PR
H19C H 1.1819 2.3147 0.8319 0.117 Uiso 0.80 1 calc PR
N4 N 1.0597(6) 2.2413(8) 0.7928(4) 0.144(5) Uani 0.80 1 d PD
C18 C 1.0006(5) 2.1814(12) 0.7944(4) 0.102(4) Uani 0.80 1 d PD

loop_
_atom_site_aniso_label
_atom_site_aniso_U_11
_atom_site_aniso_U_22
_atom_site_aniso_U_33
_atom_site_aniso_U_23
_atom_site_aniso_U_13
_atom_site_aniso_U_12
Cd1 0.02105(18) 0.0494(2) 0.03788(19) -0.00500(13) 0.00125(12) 0.00349(12)
O1 0.0349(16) 0.071(2) 0.0553(19) -0.0229(18) -0.0056(13) 0.0079(15)
O2 0.0229(14) 0.072(2) 0.0420(15) -0.0041(15) 0.0036(11) 0.0019(14)
O3 0.0279(17) 0.112(3) 0.094(3) 0.054(2) 0.0159(17) 0.0236(18)
O4 0.0355(17) 0.083(2) 0.0590(19) 0.0337(18) 0.0111(14) 0.0106(16)
O6 0.058(2) 0.070(2) 0.059(2) 0.0097(18) 0.0137(17) -0.0069(17)
N1 0.0211(16) 0.059(2) 0.0384(18) 0.0095(17) 0.0058(13) 0.0067(15)
N2 0.0243(17) 0.061(3) 0.0439(19) 0.0149(17) 0.0040(14) -0.0002(15)
N3 0.0194(16) 0.066(3) 0.0432(18) 0.0119(17) 0.0066(13) 0.0050(15)
N5 0.084(4) 0.067(3) 0.108(4) 0.026(3) 0.032(3) 0.006(3)
C1 0.026(2) 0.062(3) 0.044(2) 0.011(2) 0.0056(17) 0.0065(19)
C2 0.025(2) 0.044(2) 0.036(2) 0.0032(17) 0.0036(16) -0.0002(17)
C3 0.0198(18) 0.040(2) 0.0355(19) -0.0012(17) 0.0019(14) 0.0001(15)
C4 0.025(2) 0.056(3) 0.045(2) 0.014(2) 0.0013(17) 0.0058(18)
C5 0.0248(19) 0.042(2) 0.035(2) 0.0017(18) 0.0021(15) 0.0021(17)
C6 0.0243(19) 0.053(3) 0.042(2) 0.009(2) 0.0052(16) 0.0029(18)
C7 0.0230(19) 0.048(3) 0.035(2) 0.0017(18) 0.0033(15) 0.0019(17)
C8 0.026(2) 0.072(3) 0.054(3) 0.016(2) 0.0057(18) 0.002(2)
C9 0.0231(19) 0.057(3) 0.041(2) 0.004(2) 0.0053(16) 0.0020(18)
C10 0.031(2) 0.049(3) 0.034(2) 0.0023(18) 0.0050(16) 0.0008(18)
C11 0.024(2) 0.057(3) 0.046(2) 0.009(2) 0.0035(17) 0.0011(18)
C12 0.028(2) 0.079(4) 0.043(2) -0.007(2) -0.0002(17) -0.001(2)
C13 0.037(2) 0.101(4) 0.033(2) -0.009(2) 0.0069(18) 0.000(3)
C14 0.027(2) 0.066(3) 0.041(2) -0.003(2) 0.0090(17) -0.0004(19)
C15 0.0259(19) 0.042(2) 0.034(2) -0.0016(17) 0.0027(15) -0.0001(16)
C16 0.027(2) 0.041(2) 0.037(2) 0.0036(18) 0.0025(16) 0.0007(17)
C21 0.083(4) 0.089(5) 0.080(4) 0.025(3) -0.003(3) -0.011(3)
C22 0.060(3) 0.051(3) 0.092(4) 0.016(3) 0.021(3) 0.004(3)
C23 0.133(6) 0.093(5) 0.128(6) 0.025(5) 0.075(5) -0.002(5)
C24 0.077(4) 0.077(5) 0.150(6) 0.007(4) -0.006(4) -0.021(4)
O5 0.0411(19) 0.072(2) 0.082(2) 0.0208(19) 0.0061(16) -0.0065(18)
C17 0.053(4) 0.050(4) 0.095(5) 0.000(3) 0.022(4) 0.006(3)
C20 0.056(4) 0.064(4) 0.077(4) 0.006(4) 0.023(3) 0.006(3)
C19 0.040(4) 0.050(4) 0.139(7) -0.014(4) -0.022(4) 0.002(3)
N4 0.127(7) 0.054(4) 0.225(10) 0.069(6) -0.122(7) -0.049(5)
C18 0.047(4) 0.102(7) 0.147(8) 0.101(6) -0.044(5) -0.034(5)

loop_
_atom_type_symbol
_atom_type_description
_atom_type_scat_dispersion_real
_atom_type_scat_dispersion_imag
_atom_type_scat_source
C C 0.0033 0.0016 'International Tables Vol C Tables 4.2.6.8 and 6.1.1.4'
H H 0.0000 0.0000 'International Tables Vol C Tables 4.2.6.8 and 6.1.1.4'
N N 0.0061 0.0033 'International Tables Vol C Tables 4.2.6.8 and 6.1.1.4'
O O 0.0106 0.0060 'International Tables Vol C Tables 4.2.6.8 and 6.1.1.4'
Cd Cd -0.8075 1.2024 'International Tables Vol C Tables 4.2.6.8 and 6.1.1.4'

loop_
_geom_angle_atom_site_label_1
_geom_angle_atom_site_label_2
_geom_angle_atom_site_label_3
_geom_angle
_geom_angle_site_symmetry_1
_geom_angle_site_symmetry_3
N2 Cd1 O2 146.97(12) 2_646 1_655
N2 Cd1 N1 93.90(12) 2_646 .
O2 Cd1 N1 119.07(12) 1_655 .
N2 Cd1 O6 87.49(13) 2_646 .
O2 Cd1 O6 91.73(12) 1_655 .
N1 Cd1 O6 94.08(12) . .
N2 Cd1 O5 93.59(13) 2_646 .
O2 Cd1 O5 87.78(12) 1_655 .
N1 Cd1 O5 85.10(11) . .
O6 Cd1 O5 178.69(12) . .
N2 Cd1 O1 93.20(11) 2_646 1_655
O2 Cd1 O1 55.03(10) 1_655 1_655
N1 Cd1 O1 160.66(12) . 1_655
O6 Cd1 O1 104.19(12) . 1_655
O5 Cd1 O1 76.51(11) . 1_655
N2 Cd1 C16 120.41(12) 2_646 1_655
O2 Cd1 C16 27.60(11) 1_655 1_655
N1 Cd1 C16 143.17(12) . 1_655
O6 Cd1 C16 99.98(12) . 1_655
O5 Cd1 C16 80.13(11) . 1_655
O1 Cd1 C16 27.47(10) 1_655 1_655
C16 O1 Cd1 85.9(2) . 1_455
C16 O2 Cd1 96.6(2) . 1_455
C22 O6 Cd1 139.4(4) . .
C1 N1 C3 103.9(3) . .
C1 N1 Cd1 116.8(2) . .
C3 N1 Cd1 137.9(3) . .
C1 N2 C2 104.9(3) . .
C1 N2 Cd1 124.0(3) . 2_656
C2 N2 Cd1 131.2(3) . 2_656
C11 N3 C8 110.8(3) . .
C11 N3 C9 125.6(3) . .
C8 N3 C9 123.6(3) . .
C22 N5 C23 124.8(6) . .
C22 N5 C24 118.2(5) . .
C23 N5 C24 117.1(5) . .
N2 C1 N1 115.4(4) . .
N2 C1 H1A 122.3 . .
N1 C1 H1A 122.3 . .
N2 C2 C4 129.8(4) . .
N2 C2 C3 107.5(3) . .
C4 C2 C3 122.7(4) . .
N1 C3 C5 130.6(3) . .
N1 C3 C2 108.3(3) . .
C5 C3 C2 121.0(3) . .
C6 C4 C2 114.9(4) . .
C6 C4 H4A 122.6 . .
C2 C4 H4A 122.6 . .
C7 C5 C3 115.3(3) . .
C7 C5 H5A 122.3 . .
C3 C5 H5A 122.3 . .
C4 C6 C7 123.2(3) . .
C4 C6 C8 128.4(4) . .
C7 C6 C8 108.4(3) . .
C5 C7 C6 122.8(3) . .
C5 C7 C11 128.8(4) . .
C6 C7 C11 108.4(3) . .
O3 C8 N3 124.5(4) . .
O3 C8 C6 129.0(4) . .
N3 C8 C6 106.5(3) . .
C10 C9 C12 120.2(4) . .
C10 C9 N3 120.7(3) . .
C12 C9 N3 119.0(3) . .
C9 C10 C15 120.6(4) . .
C9 C10 H10A 119.7 . .
C15 C10 H10A 119.7 . .
O4 C11 N3 125.0(4) . .
O4 C11 C7 129.0(4) . .
N3 C11 C7 106.0(3) . .
C13 C12 C9 119.7(4) . .
C13 C12 H12A 120.2 . .
C9 C12 H12A 120.2 . .
C12 C13 C14 120.2(4) . .
C12 C13 H13A 119.9 . .
C14 C13 H13A 119.9 . .
C15 C14 C13 119.8(4) . .
C15 C14 H14A 120.1 . .
C13 C14 H14A 120.1 . .
C10 C15 C14 119.4(4) . .
C10 C15 C16 119.9(3) . .
C14 C15 C16 120.7(3) . .
O1 C16 O2 122.3(4) . .
O1 C16 C15 119.4(3) . .
O2 C16 C15 118.3(3) . .
O1 C16 Cd1 66.7(2) . 1_455
O2 C16 Cd1 55.76(19) . 1_455
C15 C16 Cd1 172.4(3) . 1_455
C22 C21 H21A 109.5 . .
C22 C21 H21B 109.5 . .
H21A C21 H21B 109.5 . .
C22 C21 H21C 109.5 . .
H21A C21 H21C 109.5 . .
H21B C21 H21C 109.5 . .
O6 C22 N5 122.6(6) . .
O6 C22 C21 121.3(5) . .
N5 C22 C21 116.1(6) . .
N5 C23 H23A 109.5 . .
N5 C23 H23B 109.5 . .
H23A C23 H23B 109.5 . .
N5 C23 H23C 109.5 . .
H23A C23 H23C 109.5 . .
H23B C23 H23C 109.5 . .
N5 C24 H24A 109.5 . .
N5 C24 H24B 109.5 . .
H24A C24 H24B 109.5 . .
N5 C24 H24C 109.5 . .
H24A C24 H24C 109.5 . .
H24B C24 H24C 109.5 . .
C18 O5 Cd1 129.2(4) . .
C18 C17 H17A 109.5 . .
C18 C17 H17B 109.5 . .
H17A C17 H17B 109.5 . .
C18 C17 H17C 109.5 . .
H17A C17 H17C 109.5 . .
H17B C17 H17C 109.5 . .
N4 C20 H20A 109.5 . .
N4 C20 H20B 109.5 . .
H20A C20 H20B 109.5 . .
N4 C20 H20C 109.5 . .
H20A C20 H20C 109.5 . .
H20B C20 H20C 109.5 . .
N4 C19 H19A 109.5 . .
N4 C19 H19B 109.5 . .
H19A C19 H19B 109.5 . .
N4 C19 H19C 109.5 . .
H19A C19 H19C 109.5 . .
H19B C19 H19C 109.5 . .
C18 N4 C19 150.9(15) . .
C18 N4 C20 96.6(10) . .
C19 N4 C20 112.4(8) . .
N4 C18 O5 150.0(15) . .
N4 C18 C17 99.0(12) . .
O5 C18 C17 111.1(6) . .

loop_
_geom_bond_atom_site_label_1
_geom_bond_atom_site_label_2
_geom_bond_distance
_geom_bond_site_symmetry_2
Cd1 N2 2.215(3) 2_646
Cd1 O2 2.248(3) 1_655
Cd1 N1 2.264(3) .
Cd1 O6 2.382(3) .
Cd1 O5 2.434(3) .
Cd1 O1 2.486(3) 1_655
Cd1 C16 2.701(4) 1_655
O1 C16 1.249(5) .
O1 Cd1 2.486(3) 1_455
O2 C16 1.260(5) .
O2 Cd1 2.248(3) 1_455
O3 C8 1.203(5) .
O4 C11 1.203(5) .
O6 C22 1.233(6) .
N1 C1 1.347(5) .
N1 C3 1.375(4) .
N2 C1 1.332(5) .
N2 C2 1.374(5) .
N2 Cd1 2.215(3) 2_656
N3 C11 1.416(5) .
N3 C8 1.417(5) .
N3 C9 1.427(5) .
N5 C22 1.288(7) .
N5 C23 1.470(7) .
N5 C24 1.498(8) .
C1 H1A 0.9300 .
C2 C4 1.389(5) .
C2 C3 1.419(5) .
C3 C5 1.403(5) .
C4 C6 1.368(5) .
C4 H4A 0.9300 .
C5 C7 1.371(5) .
C5 H5A 0.9300 .
C6 C7 1.401(5) .
C6 C8 1.470(5) .
C7 C11 1.482(5) .
C9 C10 1.374(5) .
C9 C12 1.386(5) .
C10 C15 1.381(5) .
C10 H10A 0.9300 .
C12 C13 1.376(6) .
C12 H12A 0.9300 .
C13 C14 1.389(6) .
C13 H13A 0.9300 .
C14 C15 1.391(5) .
C14 H14A 0.9300 .
C15 C16 1.492(5) .
C16 Cd1 2.701(4) 1_455
C21 C22 1.539(8) .
C21 H21A 0.9600 .
C21 H21B 0.9600 .
C21 H21C 0.9600 .
C23 H23A 0.9600 .
C23 H23B 0.9600 .
C23 H23C 0.9600 .
C24 H24A 0.9600 .
C24 H24B 0.9600 .
C24 H24C 0.9600 .
O5 C18 1.258(9) .
C17 C18 1.760(13) .
C17 H17A 0.9600 .
C17 H17B 0.9600 .
C17 H17C 0.9600 .
C20 N4 1.744(12) .
C20 H20A 0.9600 .
C20 H20B 0.9600 .
C20 H20C 0.9600 .
C19 N4 1.463(8) .
C19 H19A 0.9600 .
C19 H19B 0.9600 .
C19 H19C 0.9600 .
N4 C18 0.983(9) .
